data_7000293
loop_
_publ_author_name
'Lee, Young Hoon'
'Harrowfield, Jack M.'
'Kim, Jong Seung'
'Kim, Yang'
'Lee, Min Hee'
'Lim, Woo Taik'
'Park, Yu Cheol'
'Thu\'ery, Pierre'

_publ_section_title
;
 Functionalised azetidines as ligands: species derived by selective
 alkylation at substituent-nitrogen
;
_journal_issue 3
_journal_name_full 'Dalton Transactions'
_journal_page_first 443
_journal_page_last 454
_journal_paper_doi 10.1039/b812298a
_journal_year 2009
_chemical_formula_sum 'C36 H45 Cl Cu2 F12 N6 O2 P2'
_chemical_formula_weight 1046.26
_chemical_name_systematic
;
?
;
_space_group_IT_number 2
_symmetry_cell_setting triclinic
_symmetry_space_group_name_Hall '-P 1'
_symmetry_space_group_name_H-M 'P -1'
_atom_sites_solution_hydrogens geom
_atom_sites_solution_primary direct
_atom_sites_solution_secondary difmap
_audit_creation_method SHELXL-97
_cell_angle_alpha 100.04(3)
_cell_angle_beta 104.44(3)
_cell_angle_gamma 104.47(3)
_cell_formula_units_Z 2
_cell_length_a 11.499(2)
_cell_length_b 13.853(3)
_cell_length_c 15.187(3)
_cell_measurement_reflns_used 53762
_cell_measurement_temperature 293(2)
_cell_measurement_theta_max 30.37
_cell_measurement_theta_min 1.55
_cell_volume 2195.1(10)
_computing_cell_refinement 'HKL2000 (Otwinowski & Minor, 1997)'
_computing_data_collection 'COLLECT (Hooft, 1998)'
_computing_data_reduction 'HKL2000 (Otwinowski & Minor, 1997)'
_computing_molecular_graphics 'SHELXTL (Sheldrick, 1999)'
_computing_publication_material 'SHELXTL (Sheldrick, 1999); PLATON (Spek, 2003)'
_computing_structure_refinement 'SHELXL-97 (Sheldrick, 1997)'
_computing_structure_solution 'SHELXS-97 (Sheldrick, 1997)'
_diffrn_ambient_temperature 293(2)
_diffrn_measured_fraction_theta_full 0.994
_diffrn_measured_fraction_theta_max 0.888
_diffrn_measurement_device_type 'ADSC Quantum 210'
_diffrn_measurement_method 'two \f and two \w scans with 2\% steps'
_diffrn_radiation_monochromator graphite
_diffrn_radiation_source 'Synchrotron Radiation'
_diffrn_radiation_type 'Synchrotron Radiation'
_diffrn_radiation_wavelength 0.76999
_diffrn_reflns_av_R_equivalents 0.0000
_diffrn_reflns_av_sigmaI/netI 0.0365
_diffrn_reflns_limit_h_max 14
_diffrn_reflns_limit_h_min 0
_diffrn_reflns_limit_k_max 17
_diffrn_reflns_limit_k_min -18
_diffrn_reflns_limit_l_max 18
_diffrn_reflns_limit_l_min -19
_diffrn_reflns_number 7576
_diffrn_reflns_theta_full 27.50
_diffrn_reflns_theta_max 30.37
_diffrn_reflns_theta_min 1.55
_diffrn_standards_decay_% 0
_diffrn_standards_interval_count 0
_diffrn_standards_interval_time 0
_diffrn_standards_number 0
_exptl_absorpt_coefficient_mu 1.194
_exptl_absorpt_correction_T_max 0.788
_exptl_absorpt_correction_T_min 0.564
_exptl_absorpt_correction_type multi-scan
_exptl_absorpt_process_details 'SCALEPACK (Otwinowski & Minor, 1997)'
_exptl_crystal_colour 'pale green'
_exptl_crystal_density_diffrn 1.583
_exptl_crystal_density_method 'not measured'
_exptl_crystal_description irregular
_exptl_crystal_F_000 1064
_exptl_crystal_size_max 0.6
_exptl_crystal_size_mid 0.4
_exptl_crystal_size_min 0.2
_refine_diff_density_max 1.087
_refine_diff_density_min -0.870
_refine_diff_density_rms 0.088
_refine_ls_extinction_coef 0.0097(17)
_refine_ls_extinction_expression Fc^*^=kFc[1+0.001xFc^2^\l^3^/sin(2\q)]^-1/4^
_refine_ls_extinction_method SHELXL
_refine_ls_goodness_of_fit_ref 1.077
_refine_ls_hydrogen_treatment constr
_refine_ls_matrix_type full
_refine_ls_number_parameters 551
_refine_ls_number_reflns 7576
_refine_ls_number_restraints 0
_refine_ls_restrained_S_all 1.077
_refine_ls_R_factor_all 0.0912
_refine_ls_R_factor_gt 0.0711
_refine_ls_shift/su_max 0.000
_refine_ls_shift/su_mean 0.000
_refine_ls_structure_factor_coef Fsqd
_refine_ls_weighting_details 'calc w=1/[\s^2^(Fo^2^)+(0.1343P)^2^+1.6496P] where P=(Fo^2^+2Fc^2^)/3'
_refine_ls_weighting_scheme calc
_refine_ls_wR_factor_gt 0.2059
_refine_ls_wR_factor_ref 0.2218
_reflns_number_gt 5512
_reflns_number_total 7576
_reflns_threshold_expression >2sigma(I)
_cod_data_source_file b812298a.txt
_cod_data_source_block yk0632
_cod_depositor_comments
;
The following automatic conversions were performed:
'_symmetry_cell_setting' value 'Triclinic' changed to 'triclinic'
according to '/home/saulius/struct/CIF-dictionaries/cif_core.dic'
dictionary named 'cif_core.dic' version 2.4.1 from 2010-06-29.

Automatic conversion script
Id: cif_fix_enum 1527 2010-12-29 10:47:43Z saulius 

2017-12-10
Z value and formula fixed to values more according to usual
chemical conventions.                 miguel
;
_cod_original_formula_weight 523.13
_cod_original_formula_units_Z 4
_cod_original_cell_volume 2195.0(8)
_cod_original_formula_sum 'C18 H22.50 Cl0.50 Cu F6 N3 O P'
_cod_database_code 7000293

loop_
_symmetry_equiv_pos_as_xyz
'x, y, z'
'-x, -y, -z'

loop_
_atom_site_label
_atom_site_type_symbol
_atom_site_fract_x
_atom_site_fract_y
_atom_site_fract_z
_atom_site_U_iso_or_equiv
_atom_site_adp_type
_atom_site_occupancy
_atom_site_symmetry_multiplicity
_atom_site_calc_flag
_atom_site_refinement_flags
_atom_site_disorder_assembly
_atom_site_disorder_group
Cu1 Cu 0.26443(6) 0.42549(5) 0.34886(5) 0.0574(2) Uani 1 1 d . . .
Cu2 Cu 0.11491(6) 0.05263(5) 0.20311(4) 0.0589(2) Uani 1 1 d . . .
Cl1 Cl 0.18309(14) 0.23890(9) 0.27666(11) 0.0748(4) Uani 1 1 d . . .
O1 O 0.3912(3) 0.4416(3) 0.4686(2) 0.0634(9) Uani 1 1 d . . .
H38 H 0.4665 0.4955 0.4918 0.076 Uiso 1 1 calc R . .
O2 O -0.0115(3) 0.0318(2) 0.0788(2) 0.0492(7) Uani 1 1 d . . .
H39 H -0.0191 -0.0158 0.0247 0.059 Uiso 1 1 calc R . .
N1 N 0.3938(4) 0.4490(3) 0.2818(3) 0.0645(11) Uani 1 1 d . . .
N2 N 0.1562(6) 0.4845(4) 0.2641(4) 0.0868(17) Uani 1 1 d . . .
N3 N 0.1271(5) 0.4077(4) 0.4138(4) 0.0766(14) Uani 1 1 d . . .
N4 N 0.2567(4) 0.0672(3) 0.1475(4) 0.0678(13) Uani 1 1 d . . .
N5 N 0.2019(7) -0.0062(4) 0.3009(5) 0.105(2) Uani 1 1 d . . .
N6 N -0.0218(5) 0.0340(4) 0.2651(3) 0.0789(15) Uani 1 1 d . . .
H6 H -0.0044 0.0953 0.3070 0.095 Uiso 1 1 calc R . .
C1 C 0.3612(5) 0.3680(4) 0.5155(4) 0.0625(13) Uani 1 1 d . . .
C2 C 0.4350(6) 0.3056(5) 0.5347(5) 0.0855(19) Uani 1 1 d . . .
H2 H 0.5075 0.3141 0.5162 0.103 Uiso 1 1 calc R . .
C3 C 0.4032(10) 0.2305(7) 0.5809(7) 0.126(4) Uani 1 1 d . . .
H3 H 0.4546 0.1892 0.5935 0.101 Uiso 1 1 calc R . .
C4 C 0.2999(13) 0.2164(9) 0.6076(8) 0.151(5) Uani 1 1 d . . .
H4 H 0.2799 0.1661 0.6394 0.102 Uiso 1 1 calc R . .
C5 C 0.2235(9) 0.2757(8) 0.5883(6) 0.118(3) Uani 1 1 d . . .
H5 H 0.1505 0.2643 0.6062 0.102 Uiso 1 1 calc R . .
C6 C 0.2522(6) 0.3552(5) 0.5412(4) 0.0771(17) Uani 1 1 d . . .
C7 C 0.1723(7) 0.4209(6) 0.5163(5) 0.094(2) Uani 1 1 d . . .
H7A H 0.1003 0.4036 0.5395 0.103 Uiso 1 1 calc R . .
H7B H 0.2203 0.4925 0.5466 0.103 Uiso 1 1 calc R . .
C8 C 0.0539(7) 0.4749(7) 0.3871(6) 0.105(3) Uani 1 1 d . . .
H8A H 0.0993 0.5454 0.4230 0.106 Uiso 1 1 calc R . .
H8B H -0.0261 0.4543 0.3998 0.106 Uiso 1 1 calc R . .
C9 C 0.0319(7) 0.4672(7) 0.2848(7) 0.113(3) Uani 1 1 d . . .
H9A H -0.0068 0.5185 0.2669 0.106 Uiso 1 1 calc R . .
H9B H -0.0249 0.3996 0.2486 0.106 Uiso 1 1 calc R . .
C10 C 0.2405(8) 0.5910(5) 0.2760(5) 0.104(3) Uani 1 1 d . . .
H10A H 0.3086 0.6174 0.3350 0.105 Uiso 1 1 calc R . .
H10B H 0.1955 0.6405 0.2649 0.105 Uiso 1 1 calc R . .
C11 C 0.2808(10) 0.5473(5) 0.1916(5) 0.110(3) Uani 1 1 d . . .
C12 C 0.1579(8) 0.4588(5) 0.1650(5) 0.104(3) Uani 1 1 d . . .
H12A H 0.0877 0.4682 0.1202 0.105 Uiso 1 1 calc R . .
H12B H 0.1668 0.3913 0.1450 0.105 Uiso 1 1 calc R . .
C13 C 0.2894(14) 0.6143(7) 0.1229(6) 0.168(6) Uani 1 1 d . . .
H13A H 0.3145 0.5819 0.0727 0.102 Uiso 1 1 calc R . .
H13B H 0.3505 0.6804 0.1549 0.102 Uiso 1 1 calc R . .
H13C H 0.2085 0.6231 0.0976 0.102 Uiso 1 1 calc R . .
C14 C 0.3942(8) 0.5055(5) 0.2185(4) 0.090(2) Uani 1 1 d . . .
C15 C 0.4892(12) 0.5187(7) 0.1783(7) 0.130(4) Uani 1 1 d . . .
H15 H 0.4924 0.5610 0.1371 0.106 Uiso 1 1 calc R . .
C16 C 0.5779(12) 0.4712(10) 0.1973(9) 0.149(5) Uani 1 1 d . . .
H16 H 0.6407 0.4801 0.1682 0.109 Uiso 1 1 calc R . .
C17 C 0.5770(7) 0.4087(7) 0.2602(6) 0.106(3) Uani 1 1 d . . .
H17 H 0.6368 0.3745 0.2736 0.107 Uiso 1 1 calc R . .
C18 C 0.4829(6) 0.4008(5) 0.3007(4) 0.0741(16) Uani 1 1 d . . .
H18 H 0.4796 0.3603 0.3434 0.089 Uiso 1 1 calc R . .
C19 C -0.0850(4) 0.0945(4) 0.0819(3) 0.0479(10) Uani 1 1 d . . .
C20 C -0.0860(5) 0.1659(4) 0.0294(4) 0.0647(13) Uani 1 1 d . . .
H20 H -0.0408 0.1688 -0.0135 0.078 Uiso 1 1 calc R . .
C21 C -0.1547(7) 0.2333(6) 0.0410(6) 0.094(2) Uani 1 1 d . . .
H21 H -0.1543 0.2821 0.0059 0.103 Uiso 1 1 calc R . .
C22 C -0.2226(7) 0.2302(7) 0.1019(7) 0.112(3) Uani 1 1 d . . .
H22 H -0.2686 0.2760 0.1085 0.104 Uiso 1 1 calc R . .
C23 C -0.2228(6) 0.1602(7) 0.1528(6) 0.099(3) Uani 1 1 d . . .
H23 H -0.2694 0.1589 0.1949 0.109 Uiso 1 1 calc R . .
C24 C -0.1550(5) 0.0883(5) 0.1452(4) 0.0683(15) Uani 1 1 d . . .
C25 C -0.1531(6) 0.0125(5) 0.2008(5) 0.084(2) Uani 1 1 d . . .
H25A H -0.1811 -0.0561 0.1594 0.101 Uiso 1 1 calc R . .
H25B H -0.2106 0.0153 0.2377 0.101 Uiso 1 1 calc R . .
C26 C -0.0057(11) -0.0410(6) 0.3216(5) 0.134(4) Uani 1 1 d . . .
H26A H -0.0360 -0.1103 0.2811 0.101 Uiso 1 1 calc R . .
H26B H -0.0529 -0.0381 0.3662 0.101 Uiso 1 1 calc R . .
C27 C 0.1335(12) -0.0127(8) 0.3726(6) 0.149(5) Uani 1 1 d . . .
H27A H 0.1615 0.0530 0.4187 0.109 Uiso 1 1 calc R . .
H27B H 0.1502 -0.0646 0.4050 0.109 Uiso 1 1 calc R . .
C28 C 0.2207(8) -0.0986(5) 0.2443(7) 0.126(4) Uani 1 1 d . . .
H28A H 0.1610 -0.1257 0.1815 0.102 Uiso 1 1 calc R . .
H28B H 0.2245 -0.1529 0.2764 0.102 Uiso 1 1 calc R . .
C29 C 0.3523(7) -0.0303(6) 0.2475(8) 0.133(4) Uani 1 1 d . . .
C30 C 0.3426(8) 0.0409(6) 0.3360(6) 0.127(4) Uani 1 1 d . . .
H30A H 0.3820 0.0274 0.3950 0.103 Uiso 1 1 calc R . .
H30B H 0.3708 0.1138 0.3388 0.103 Uiso 1 1 calc R . .
C31 C 0.4573(10) -0.0805(8) 0.2668(12) 0.237(9) Uani 1 1 d . . .
H31A H 0.4536 -0.1120 0.3179 0.106 Uiso 1 1 calc R . .
H31B H 0.5378 -0.0289 0.2829 0.106 Uiso 1 1 calc R . .
H31C H 0.4465 -0.1320 0.2116 0.106 Uiso 1 1 calc R . .
C32 C 0.3496(6) 0.0233(5) 0.1681(6) 0.096(3) Uani 1 1 d . . .
C33 C 0.4436(8) 0.0409(8) 0.1226(9) 0.134(5) Uani 1 1 d . . .
H33 H 0.5074 0.0104 0.1350 0.101 Uiso 1 1 calc R . .
C34 C 0.4425(8) 0.0995(10) 0.0634(10) 0.140(5) Uani 1 1 d . . .
H34 H 0.5048 0.1091 0.0339 0.108 Uiso 1 1 calc R . .
C35 C 0.3529(6) 0.1456(6) 0.0447(6) 0.100(3) Uani 1 1 d . . .
H35 H 0.3539 0.1888 0.0042 0.120 Uiso 1 1 calc R . .
C36 C 0.2599(5) 0.1275(5) 0.0868(4) 0.0667(14) Uani 1 1 d . . .
H36 H 0.1964 0.1581 0.0730 0.080 Uiso 1 1 calc R . .
P1 P 0.2438(2) 0.79464(15) 0.55709(14) 0.0905(6) Uani 1 1 d . . .
P2 P 0.14490(18) 0.33421(14) -0.11394(13) 0.0833(5) Uani 1 1 d . . .
F1 F 0.1394(6) 0.7560(5) 0.4593(4) 0.151(2) Uani 1 1 d . . .
F2 F 0.3393(7) 0.8471(7) 0.5113(5) 0.184(3) Uani 1 1 d . . .
F3 F 0.2899(8) 0.6949(5) 0.5310(6) 0.201(4) Uani 1 1 d . . .
F4 F 0.1550(8) 0.7318(8) 0.5995(6) 0.244(5) Uani 1 1 d . . .
F5 F 0.3477(6) 0.8322(5) 0.6545(4) 0.158(2) Uani 1 1 d . . .
F6 F 0.2088(9) 0.8919(6) 0.5781(6) 0.210(4) Uani 1 1 d . . .
F7 F 0.0540(10) 0.3050(6) -0.2164(4) 0.225(4) Uani 1 1 d . . .
F8 F 0.0972(6) 0.2168(4) -0.1122(4) 0.1410(19) Uani 1 1 d . . .
F9 F 0.2457(8) 0.3042(6) -0.1524(7) 0.206(4) Uani 1 1 d . . .
F10 F 0.2230(9) 0.3544(8) -0.0136(5) 0.234(4) Uani 1 1 d . . .
F11 F 0.0400(8) 0.3558(6) -0.0772(7) 0.200(3) Uani 1 1 d . . .
F12 F 0.1843(8) 0.4480(4) -0.1180(6) 0.187(3) Uani 1 1 d . . .

loop_
_atom_site_aniso_label
_atom_site_aniso_U_11
_atom_site_aniso_U_22
_atom_site_aniso_U_33
_atom_site_aniso_U_23
_atom_site_aniso_U_13
_atom_site_aniso_U_12
Cu1 0.0552(4) 0.0497(4) 0.0615(4) 0.0108(3) 0.0096(3) 0.0163(3)
Cu2 0.0678(4) 0.0498(4) 0.0533(4) 0.0176(3) 0.0086(3) 0.0147(3)
Cl1 0.0839(10) 0.0400(6) 0.0848(11) -0.0051(7) 0.0283(8) 0.0038(6)
O1 0.0451(17) 0.069(2) 0.058(2) 0.0214(19) 0.0056(15) -0.0075(16)
O2 0.0502(17) 0.0563(18) 0.0392(16) 0.0062(15) 0.0142(14) 0.0168(15)
N1 0.072(3) 0.056(3) 0.055(3) 0.014(2) 0.017(2) 0.005(2)
N2 0.095(4) 0.059(3) 0.079(4) 0.004(3) -0.016(3) 0.028(3)
N3 0.059(3) 0.068(3) 0.093(4) -0.006(3) 0.022(3) 0.023(2)
N4 0.043(2) 0.052(2) 0.087(3) -0.006(3) -0.002(2) 0.0157(19)
N5 0.127(5) 0.056(3) 0.085(4) 0.023(3) -0.033(4) 0.010(3)
N6 0.109(4) 0.056(3) 0.047(3) 0.006(2) 0.028(3) -0.015(3)
C1 0.063(3) 0.058(3) 0.046(3) 0.009(3) 0.010(2) -0.009(2)
C2 0.078(4) 0.090(5) 0.074(4) 0.038(4) 0.003(3) 0.011(3)
C3 0.102(8) 0.086(5) 0.105(7) 0.056(5) -0.010(6) 0.005(5)
C4 0.102(11) 0.130(9) 0.103(8) 0.080(7) 0.010(7) -0.022(8)
C5 0.102(7) 0.125(7) 0.081(5) 0.032(5) 0.047(5) -0.028(6)
C6 0.079(4) 0.081(4) 0.060(3) 0.010(3) 0.033(3) 0.000(3)
C7 0.081(4) 0.103(5) 0.085(5) -0.006(4) 0.039(4) 0.014(4)
C8 0.074(4) 0.101(5) 0.100(7) -0.022(5) 0.014(4) 0.040(4)
C9 0.080(5) 0.108(6) 0.102(8) 0.013(6) 0.001(5) 0.057(4)
C10 0.106(7) 0.057(4) 0.078(5) 0.011(4) -0.015(5) 0.030(4)
C11 0.103(8) 0.056(4) 0.072(5) 0.023(4) -0.002(5) 0.022(5)
C12 0.108(6) 0.066(4) 0.064(4) 0.008(4) -0.034(4) 0.024(4)
C13 0.095(16) 0.090(6) 0.097(6) 0.055(5) 0.033(8) 0.045(8)
C14 0.108(6) 0.049(3) 0.058(4) 0.016(3) 0.017(4) -0.005(4)
C15 0.100(11) 0.096(6) 0.096(6) 0.032(5) 0.067(7) -0.019(7)
C16 0.104(10) 0.148(10) 0.147(10) 0.021(8) 0.099(9) -0.011(8)
C17 0.085(5) 0.121(6) 0.105(6) 0.015(5) 0.056(5) 0.004(4)
C18 0.075(4) 0.073(4) 0.074(4) 0.015(3) 0.034(3) 0.015(3)
C19 0.037(2) 0.050(2) 0.048(3) 0.000(2) 0.011(2) 0.0083(19)
C20 0.054(3) 0.067(3) 0.065(3) 0.015(3) 0.008(2) 0.019(3)
C21 0.080(4) 0.088(5) 0.100(5) 0.014(4) -0.007(4) 0.042(4)
C22 0.066(4) 0.108(6) 0.107(8) -0.019(6) 0.006(5) 0.045(4)
C23 0.056(4) 0.110(6) 0.105(6) -0.022(5) 0.035(4) 0.022(4)
C24 0.047(3) 0.071(3) 0.072(4) -0.005(3) 0.026(3) 0.003(3)
C25 0.080(4) 0.081(4) 0.074(4) 0.002(3) 0.042(4) -0.012(3)
C26 0.097(11) 0.078(5) 0.057(4) 0.026(4) 0.025(6) -0.030(6)
C27 0.099(12) 0.103(7) 0.077(5) 0.053(5) -0.011(7) 0.004(7)
C28 0.103(7) 0.044(3) 0.109(7) 0.015(4) -0.052(6) 0.017(4)
C29 0.091(5) 0.055(4) 0.104(9) -0.005(5) -0.059(6) 0.030(4)
C30 0.100(7) 0.069(4) 0.106(6) 0.017(5) -0.069(5) 0.007(4)
C31 0.106(8) 0.062(6) 0.090(2) 0.018(10) -0.070(11) 0.0062(6)
C32 0.058(4) 0.054(3) 0.109(6) -0.021(4) -0.028(4) 0.023(3)
C33 0.051(4) 0.111(7) 0.104(12) -0.035(7) -0.006(6) 0.040(5)
C34 0.063(5) 0.145(10) 0.102(12) -0.032(8) 0.041(6) 0.028(6)
C35 0.051(3) 0.104(5) 0.102(6) -0.020(5) 0.030(4) -0.006(3)
C36 0.049(3) 0.068(3) 0.074(4) 0.009(3) 0.014(3) 0.014(3)
P1 0.1039(13) 0.0735(11) 0.0720(11) 0.0165(10) 0.0059(10) 0.0115(10)
P2 0.0909(12) 0.0763(11) 0.0777(11) 0.0231(9) 0.0318(9) 0.0086(9)
F1 0.148(5) 0.157(5) 0.102(4) 0.008(4) -0.021(3) 0.045(4)
F2 0.167(6) 0.237(8) 0.141(5) 0.066(5) 0.067(5) 0.020(6)
F3 0.198(7) 0.126(5) 0.233(8) 0.023(5) -0.016(6) 0.070(5)
F4 0.178(7) 0.283(10) 0.178(7) 0.115(7) 0.012(5) -0.088(7)
F5 0.152(5) 0.154(5) 0.097(4) 0.030(4) -0.024(3) -0.015(4)
F6 0.268(9) 0.160(6) 0.194(7) -0.011(5) 0.037(7) 0.125(6)
F7 0.347(12) 0.184(7) 0.106(4) 0.035(5) -0.023(6) 0.107(7)
F8 0.171(5) 0.099(3) 0.161(5) 0.057(3) 0.072(4) 0.018(3)
F9 0.222(8) 0.186(7) 0.276(9) 0.069(6) 0.186(8) 0.062(6)
F10 0.257(9) 0.255(10) 0.123(5) -0.033(6) -0.049(6) 0.124(8)
F11 0.204(7) 0.206(7) 0.301(10) 0.134(7) 0.170(7) 0.114(6)
F12 0.222(7) 0.090(4) 0.261(8) 0.055(4) 0.126(7) 0.010(4)

loop_
_atom_type_symbol
_atom_type_description
_atom_type_scat_dispersion_real
_atom_type_scat_dispersion_imag
_atom_type_scat_source
C C 0.0033 0.0016 'International Tables Vol C Tables 4.2.6.8 and 6.1.1.4'
H H 0.0000 0.0000 'International Tables Vol C Tables 4.2.6.8 and 6.1.1.4'
N N 0.0061 0.0033 'International Tables Vol C Tables 4.2.6.8 and 6.1.1.4'
O O 0.0106 0.0060 'International Tables Vol C Tables 4.2.6.8 and 6.1.1.4'
F F 0.0171 0.0103 'International Tables Vol C Tables 4.2.6.8 and 6.1.1.4'
P P 0.1023 0.0942 'International Tables Vol C Tables 4.2.6.8 and 6.1.1.4'
Cu Cu 0.3201 1.2651 'International Tables Vol C Tables 4.2.6.8 and 6.1.1.4'
Cl Cl 0.1484 0.1585 'International Tables Vol C Tables 4.2.6.8 and 6.1.1.4'

loop_
_geom_angle_atom_site_label_1
_geom_angle_atom_site_label_2
_geom_angle_atom_site_label_3
_geom_angle
_geom_angle_site_symmetry_1
_geom_angle_site_symmetry_3
_geom_angle_publ_flag
O1 Cu1 N2 150.0(2) . . ?
O1 Cu1 N1 92.64(17) . . ?
N2 Cu1 N1 91.4(2) . . ?
O1 Cu1 N3 89.85(19) . . ?
N2 Cu1 N3 85.2(3) . . ?
N1 Cu1 N3 176.4(2) . . ?
O1 Cu1 Cl1 105.05(13) . . ?
N2 Cu1 Cl1 104.38(16) . . ?
N1 Cu1 Cl1 93.60(14) . . ?
N3 Cu1 Cl1 88.30(15) . . ?
N5 Cu2 O2 149.7(2) . . ?
N5 Cu2 N4 91.0(3) . . ?
O2 Cu2 N4 92.26(16) . . ?
N5 Cu2 N6 85.3(3) . . ?
O2 Cu2 N6 90.87(18) . . ?
N4 Cu2 N6 176.3(2) . . ?
N5 Cu2 Cl1 104.45(18) . . ?
O2 Cu2 Cl1 105.56(11) . . ?
N4 Cu2 Cl1 92.13(13) . . ?
N6 Cu2 Cl1 88.86(15) . . ?
Cu1 Cl1 Cu2 176.35(7) . . ?
C1 O1 Cu1 115.4(3) . . ?
C19 O2 Cu2 112.8(3) . . ?
C14 N1 C18 119.6(6) . . ?
C14 N1 Cu1 124.1(5) . . ?
C18 N1 Cu1 116.2(4) . . ?
C12 N2 C10 88.4(6) . . ?
C12 N2 C9 119.9(6) . . ?
C10 N2 C9 121.4(6) . . ?
C12 N2 Cu1 113.5(4) . . ?
C10 N2 Cu1 103.6(4) . . ?
C9 N2 Cu1 108.2(5) . . ?
C8 N3 C7 113.2(6) . . ?
C8 N3 Cu1 107.4(5) . . ?
C7 N3 Cu1 115.4(4) . . ?
C36 N4 C32 118.6(6) . . ?
C36 N4 Cu2 116.5(3) . . ?
C32 N4 Cu2 124.8(6) . . ?
C27 N5 C30 117.4(7) . . ?
C27 N5 C28 123.2(7) . . ?
C30 N5 C28 88.1(7) . . ?
C27 N5 Cu2 108.9(6) . . ?
C30 N5 Cu2 114.2(5) . . ?
C28 N5 Cu2 103.3(4) . . ?
C26 N6 C25 115.3(6) . . ?
C26 N6 Cu2 107.4(6) . . ?
C25 N6 Cu2 115.3(3) . . ?
O1 C1 C2 121.2(5) . . ?
O1 C1 C6 118.6(6) . . ?
C2 C1 C6 120.2(6) . . ?
C1 C2 C3 120.9(8) . . ?
C4 C3 C2 120.8(10) . . ?
C3 C4 C5 119.9(8) . . ?
C4 C5 C6 121.8(8) . . ?
C1 C6 C5 116.5(8) . . ?
C1 C6 C7 118.8(6) . . ?
C5 C6 C7 124.6(7) . . ?
N3 C7 C6 111.7(5) . . ?
N3 C8 C9 108.2(6) . . ?
C8 C9 N2 109.4(6) . . ?
N2 C10 C11 88.5(5) . . ?
C13 C11 C12 115.9(7) . . ?
C13 C11 C10 114.6(7) . . ?
C12 C11 C10 85.4(7) . . ?
C13 C11 C14 114.3(9) . . ?
C12 C11 C14 109.3(5) . . ?
C10 C11 C14 114.1(6) . . ?
N2 C12 C11 89.5(5) . . ?
N1 C14 C15 119.3(8) . . ?
N1 C14 C11 116.8(7) . . ?
C15 C14 C11 123.8(8) . . ?
C16 C15 C14 121.0(9) . . ?
C15 C16 C17 120.9(9) . . ?
C18 C17 C16 115.8(9) . . ?
N1 C18 C17 123.3(7) . . ?
O2 C19 C20 121.9(4) . . ?
O2 C19 C24 117.4(5) . . ?
C20 C19 C24 120.6(5) . . ?
C19 C20 C21 119.4(6) . . ?
C22 C21 C20 121.7(8) . . ?
C23 C22 C21 119.2(7) . . ?
C22 C23 C24 122.7(7) . . ?
C19 C24 C23 116.4(6) . . ?
C19 C24 C25 120.2(5) . . ?
C23 C24 C25 123.4(6) . . ?
C24 C25 N6 110.0(4) . . ?
N6 C26 C27 107.1(6) . . ?
N5 C27 C26 107.5(6) . . ?
N5 C28 C29 89.6(6) . . ?
C32 C29 C31 114.2(11) . . ?
C32 C29 C28 114.3(6) . . ?
C31 C29 C28 114.7(8) . . ?
C32 C29 C30 110.8(5) . . ?
C31 C29 C30 115.4(9) . . ?
C28 C29 C30 84.0(8) . . ?
N5 C30 C29 89.3(6) . . ?
N4 C32 C33 118.1(8) . . ?
N4 C32 C29 116.2(8) . . ?
C33 C32 C29 125.2(7) . . ?
C34 C33 C32 121.2(8) . . ?
C33 C34 C35 121.0(10) . . ?
C34 C35 C36 118.3(10) . . ?
N4 C36 C35 122.7(6) . . ?
F6 P1 F4 96.5(7) . . ?
F6 P1 F2 90.4(5) . . ?
F4 P1 F2 173.1(6) . . ?
F6 P1 F5 89.5(4) . . ?
F4 P1 F5 89.4(4) . . ?
F2 P1 F5 90.5(4) . . ?
F6 P1 F1 90.9(4) . . ?
F4 P1 F1 90.3(4) . . ?
F2 P1 F1 89.7(4) . . ?
F5 P1 F1 179.5(4) . . ?
F6 P1 F3 175.4(6) . . ?
F4 P1 F3 88.1(6) . . ?
F2 P1 F3 85.0(5) . . ?
F5 P1 F3 90.3(4) . . ?
F1 P1 F3 89.3(4) . . ?
F10 P2 F11 87.6(5) . . ?
F10 P2 F9 93.1(5) . . ?
F11 P2 F9 175.9(5) . . ?
F10 P2 F12 95.1(5) . . ?
F11 P2 F12 87.6(4) . . ?
F9 P2 F12 96.4(4) . . ?
F10 P2 F7 174.5(6) . . ?
F11 P2 F7 89.4(6) . . ?
F9 P2 F7 89.6(5) . . ?
F12 P2 F7 89.4(5) . . ?
F10 P2 F8 86.9(5) . . ?
F11 P2 F8 90.4(4) . . ?
F9 P2 F8 85.6(4) . . ?
F12 P2 F8 177.1(4) . . ?
F7 P2 F8 88.5(4) . . ?

loop_
_geom_bond_atom_site_label_1
_geom_bond_atom_site_label_2
_geom_bond_distance
_geom_bond_site_symmetry_2
_geom_bond_publ_flag
Cu1 O1 1.964(3) . ?
Cu1 N2 1.987(5) . ?
Cu1 N1 1.996(5) . ?
Cu1 N3 2.048(5) . ?
Cu1 Cl1 2.4598(16) . ?
Cu2 N5 1.989(5) . ?
Cu2 O2 1.997(3) . ?
Cu2 N4 1.998(5) . ?
Cu2 N6 2.011(5) . ?
Cu2 Cl1 2.4633(16) . ?
O1 C1 1.366(6) . ?
O2 C19 1.358(5) . ?
N1 C14 1.341(7) . ?
N1 C18 1.358(8) . ?
N2 C12 1.491(10) . ?
N2 C10 1.501(9) . ?
N2 C9 1.509(10) . ?
N3 C8 1.446(9) . ?
N3 C7 1.476(9) . ?
N4 C36 1.348(8) . ?
N4 C32 1.354(7) . ?
N5 C27 1.496(13) . ?
N5 C30 1.500(11) . ?
N5 C28 1.507(11) . ?
N6 C26 1.476(9) . ?
N6 C25 1.504(9) . ?
C1 C2 1.372(9) . ?
C1 C6 1.383(8) . ?
C2 C3 1.379(10) . ?
C3 C4 1.329(16) . ?
C4 C5 1.360(16) . ?
C5 C6 1.429(11) . ?
C6 C7 1.477(11) . ?
C8 C9 1.492(12) . ?
C10 C11 1.547(12) . ?
C11 C13 1.518(10) . ?
C11 C12 1.530(12) . ?
C11 C14 1.547(13) . ?
C14 C15 1.368(13) . ?
C15 C16 1.347(16) . ?
C16 C17 1.397(16) . ?
C17 C18 1.362(9) . ?
C19 C20 1.375(7) . ?
C19 C24 1.400(7) . ?
C20 C21 1.382(9) . ?
C21 C22 1.351(12) . ?
C22 C23 1.341(13) . ?
C23 C24 1.417(10) . ?
C24 C25 1.458(9) . ?
C26 C27 1.509(15) . ?
C28 C29 1.555(13) . ?
C29 C32 1.520(14) . ?
C29 C31 1.531(10) . ?
C29 C30 1.569(14) . ?
C32 C33 1.417(15) . ?
C33 C34 1.312(16) . ?
C34 C35 1.341(14) . ?
C35 C36 1.371(9) . ?
P1 F6 1.505(7) . ?
P1 F4 1.515(7) . ?
P1 F2 1.541(6) . ?
P1 F5 1.557(5) . ?
P1 F1 1.564(5) . ?
P1 F3 1.621(7) . ?
P2 F10 1.500(7) . ?
P2 F11 1.521(6) . ?
P2 F9 1.534(7) . ?
P2 F12 1.544(6) . ?
P2 F7 1.560(7) . ?
P2 F8 1.588(5) . ?
